data_7251101
loop_
_publ_author_name
'Ogawa, Kota'
'Sumida, Ayaka'
'Kubota, Rikuto'
'Tachikawa, Takashi'
'Ito, Suguru'

_publ_section_title
;
 Reprecipitation-driven access to solvates and solvent-free crystals:
 achieving two-solvent-mediated vapochromic luminescence
;
_journal_issue 46
_journal_name_full CrystEngComm
_journal_page_first 7484
_journal_page_last 7490
_journal_paper_doi 10.1039/D5CE00946D
_journal_volume 27
_journal_year 2025
_chemical_formula_moiety 'C31 H18 N4 S2'
_chemical_formula_sum 'C31 H18 N4 S2'
_chemical_formula_weight 510.61
_space_group_crystal_system monoclinic
_space_group_IT_number 4
_space_group_name_Hall 'P 2yb'
_space_group_name_H-M_alt 'P 1 21 1'
_atom_sites_solution_hydrogens geom
_atom_sites_solution_primary dual
_audit_creation_date 2025-06-18
_audit_creation_method
;
Olex2 1.5
(compiled 2025.05.31 svn.r86d253d1 for OlexSys, GUI svn.r7254)
;
_audit_update_record
;
2025-07-31 deposited with the CCDC.	2025-10-21 downloaded from the CCDC.
;
_cell_angle_alpha 90
_cell_angle_beta 106.3450(10)
_cell_angle_gamma 90
_cell_formula_units_Z 2
_cell_length_a 11.71580(10)
_cell_length_b 5.86670(10)
_cell_length_c 17.8200(2)
_cell_measurement_reflns_used 5977
_cell_measurement_temperature 123(2)
_cell_measurement_theta_max 72.79
_cell_measurement_theta_min 5.17
_cell_volume 1175.32(3)
_computing_molecular_graphics 'Olex2 1.5 (Dolomanov et al., 2009)'
_computing_publication_material 'Olex2 1.5 (Dolomanov et al., 2009)'
_computing_structure_refinement 'SHELXL 2018/3 (Sheldrick, 2015)'
_computing_structure_solution 'SHELXT 2018/2 (Sheldrick, 2018)'
_diffrn_ambient_temperature 123.15
_diffrn_measured_fraction_theta_full 0.999
_diffrn_measured_fraction_theta_max 0.975
_diffrn_measurement_device_type 'Rigaku XtaLAB P200'
_diffrn_radiation_type CuK\a
_diffrn_radiation_wavelength 1.54184
_diffrn_reflns_av_R_equivalents 0.0345
_diffrn_reflns_av_unetI/netI 0.0486
_diffrn_reflns_Laue_measured_fraction_full 0.999
_diffrn_reflns_Laue_measured_fraction_max 0.975
_diffrn_reflns_limit_h_max 14
_diffrn_reflns_limit_h_min -14
_diffrn_reflns_limit_k_max 6
_diffrn_reflns_limit_k_min -7
_diffrn_reflns_limit_l_max 20
_diffrn_reflns_limit_l_min -21
_diffrn_reflns_number 7372
_diffrn_reflns_point_group_measured_fraction_full 0.797
_diffrn_reflns_point_group_measured_fraction_max 0.766
_diffrn_reflns_theta_full 67.684
_diffrn_reflns_theta_max 73.213
_diffrn_reflns_theta_min 5.173
_exptl_absorpt_coefficient_mu 2.285
_exptl_absorpt_correction_T_max 0.989
_exptl_absorpt_correction_T_min 0.606
_exptl_absorpt_correction_type multi-scan
_exptl_absorpt_process_details
;
CrysAlisPro 1.171.40.66a (Rigaku Oxford Diffraction, 2019)

Empirical absorption correction using spherical harmonics,

 implemented in SCALE3 ABSPACK scaling algorithm.
;
_exptl_crystal_colour orange
_exptl_crystal_colour_primary orange
_exptl_crystal_density_diffrn 1.443
_exptl_crystal_description plate
_exptl_crystal_F_000 528
_exptl_crystal_preparation Luminescent
_exptl_crystal_recrystallization_method 'Re-crystallisation from solvent: toluene'
_exptl_crystal_size_max 0.8
_exptl_crystal_size_mid 0.05
_exptl_crystal_size_min 0.005
_refine_diff_density_max 0.186
_refine_diff_density_min -0.313
_refine_diff_density_rms 0.044
_refine_ls_abs_structure_details
;
 Classical Flack method preferred over Parsons because s.u. lower.
;
_refine_ls_abs_structure_Flack -0.021(17)
_refine_ls_extinction_method none
_refine_ls_goodness_of_fit_ref 1.029
_refine_ls_hydrogen_treatment mixed
_refine_ls_matrix_type full
_refine_ls_number_parameters 368
_refine_ls_number_reflns 3615
_refine_ls_number_restraints 89
_refine_ls_restrained_S_all 1.092
_refine_ls_R_factor_all 0.0341
_refine_ls_R_factor_gt 0.0333
_refine_ls_shift/su_max 0.000
_refine_ls_shift/su_mean 0.000
_refine_ls_structure_factor_coef Fsqd
_refine_ls_weighting_details 'w=1/[\s^2^(Fo^2^)+(0.0516P)^2^+0.2596P] where P=(Fo^2^+2Fc^2^)/3'
_refine_ls_weighting_scheme calc
_refine_ls_wR_factor_gt 0.0868
_refine_ls_wR_factor_ref 0.0878
_reflns_Friedel_coverage 0.424
_reflns_Friedel_fraction_full 0.548
_reflns_Friedel_fraction_max 0.508
_reflns_number_gt 3535
_reflns_number_total 3615
_reflns_threshold_expression 'I > 2\s(I)'
_cod_data_source_file d5ce00946d8.cif
_cod_data_source_block shelxl
_cod_depositor_comments 'Adding full bibliography for 7251100--7251101.cif.'
_cod_database_code 7251101
_shelx_shelxl_version_number 2018/3
_shelx_space_group_comment
;
The symmetry employed for this shelxl refinement is uniquely defined
by the following loop, which should always be used as a source of
symmetry information in preference to the above space-group names.
They are only intended as comments.
;
_shelx_estimated_absorpt_t_max 0.989
_shelx_estimated_absorpt_t_min 0.262
_olex2_refinement_description
;
1. Fixed Uiso
 At 1.2 times of:
  All C(H) groups
2. Restrained distances
 S2-C21 \\sim S2A-C21
 with sigma of 0.02
 S2-C24 \\sim S2A-C24A
 with sigma of 0.02
 C22-H22 \\sim C22A-H22A
 with sigma of 0.02
 C22-C21 \\sim C22A-C21
 with sigma of 0.02
 C22-C23 \\sim C22A-C23A
 with sigma of 0.02
 C23-H23 \\sim C23A-H23A
 with sigma of 0.02
 C23-C24 \\sim C23A-C24A
 with sigma of 0.02
 C24-H24 \\sim C24A-H24A
 with sigma of 0.02
 S2-C22 \\sim S2A-C22A
 with sigma of 0.04
 S2-C18 \\sim S2A-C18
 with sigma of 0.04
 S2-C23 \\sim S2A-C23A
 with sigma of 0.04
 C22-C18 \\sim C22A-C18
 with sigma of 0.04
 C22-C24 \\sim C22A-C24A
 with sigma of 0.04
 C21-C23 \\sim C21-C23A
 with sigma of 0.04
 C21-C24 \\sim C21-C24A
 with sigma of 0.04
 S2-C22 \\sim C22A-S2A
 with sigma of 0.04
 C21-S2 \\sim C21-C22 \\sim C21-C18 \\sim C21-C22A \\sim C21-S2A
 with sigma of 0.02
3. Uiso/Uaniso restraints and constraints
Uanis(C24A) = Uanis(C23A)
4. Rigid body (RIGU) restrains
 S2, H22, C23, H23, C24, H24, C21, C22, C18
 with sigma for 1-2 distances of 0.004 and sigma for 1-3 distances of 0.004
 C22A, H22A, C23A, H23A, C24A, H24A, S2A, C21, C18
 with sigma for 1-2 distances of 0.004 and sigma for 1-3 distances of 0.004
5. Others
 Sof(C22A)=Sof(H22A)=Sof(C23A)=Sof(H23A)=Sof(C24A)=Sof(H24A)=Sof(S2A)=1-FVAR(1)
 Sof(S2)=Sof(C22)=Sof(H22)=Sof(C23)=Sof(H23)=Sof(C24)=Sof(H24)=FVAR(1)
6.a Aromatic/amide H refined with riding coordinates:
 C22(H22), C20(H20), C12(H12), C13(H13), C26(H26), C29(H29), C27(H27),
 C19(H19), C30(H30), C4(H4), C28(H28), C11(H11), C5(H5), C10(H10), C7(H7),
 C23(H23), C6(H6), C24(H24), C22A(H22A), C23A(H23A), C24A(H24A)
;
_olex2_submission_special_instructions 'No special instructions were received'

loop_
_space_group_symop_operation_xyz
'x, y, z'
'-x, y+1/2, -z'

loop_
_atom_site_label
_atom_site_type_symbol
_atom_site_fract_x
_atom_site_fract_y
_atom_site_fract_z
_atom_site_U_iso_or_equiv
_atom_site_adp_type
_atom_site_occupancy
_atom_site_site_symmetry_order
_atom_site_calc_flag
_atom_site_refinement_flags_posn
_atom_site_refinement_flags_adp
_atom_site_refinement_flags_occupancy
_atom_site_disorder_assembly
_atom_site_disorder_group
S1 S 0.80084(6) 0.40531(14) 0.06014(3) 0.02414(17) Uani 1 1 d . . . . .
S2 S 1.0444(3) 1.0018(3) 0.08837(13) 0.0269(5) Uani 0.826(5) 1 d D . P A 1
C22 C 1.0571(15) 1.250(2) 0.2158(8) 0.025(2) Uani 0.826(5) 1 d D . P A 1
H22 H 1.043793 1.308803 0.262326 0.030 Uiso 0.826(5) 1 calc DR U P A 1
N2 N 0.79628(19) 0.3014(4) 0.37236(12) 0.0212(5) Uani 1 1 d . . . . .
N1 N 0.62434(18) 0.2913(4) 0.27640(12) 0.0190(5) Uani 1 1 d . . . . .
N4 N 0.87405(19) 0.6394(4) 0.08324(13) 0.0228(5) Uani 1 1 d . . . . .
N3 N 0.75724(19) 0.3594(4) 0.13673(12) 0.0226(5) Uani 1 1 d . . . . .
C15 C 0.7906(2) 0.5562(5) 0.26416(15) 0.0197(5) Uani 1 1 d . . . . .
C1 C 0.7371(2) 0.3856(5) 0.30369(14) 0.0199(5) Uani 1 1 d . . . . .
C25 C 0.5414(2) 0.3369(5) 0.20110(14) 0.0185(5) Uani 1 1 d . . . . .
C14 C 0.5169(2) -0.0087(5) 0.33790(14) 0.0193(5) Uani 1 1 d . . . . .
C16 C 0.8012(2) 0.5331(5) 0.18625(14) 0.0183(5) Uani 1 1 d . . . . .
C9 C 0.5452(2) -0.1739(5) 0.39929(15) 0.0208(5) Uani 1 1 d . . . . .
C17 C 0.8691(2) 0.6928(5) 0.15586(15) 0.0186(5) Uani 1 1 d . . . . .
C00F C 0.6133(2) 0.1385(5) 0.33290(15) 0.0183(5) Uani 1 1 d . . . . .
C8 C 0.6631(2) -0.1789(5) 0.45683(15) 0.0210(5) Uani 1 1 d . . . . .
C21 C 1.0059(2) 1.0379(5) 0.17404(14) 0.0205(6) Uani 1 1 d D . . . .
C3 C 0.7488(2) -0.0106(5) 0.45472(14) 0.0205(5) Uani 1 1 d . . . . .
C20 C 0.8505(2) 0.7360(5) 0.30646(15) 0.0229(6) Uani 1 1 d . . . . .
H20 H 0.846766 0.755693 0.358643 0.027 Uiso 1 1 calc R U . . .
C2 C 0.7204(2) 0.1461(5) 0.39041(15) 0.0195(5) Uani 1 1 d . . . . .
C18 C 0.9309(2) 0.8796(5) 0.20192(14) 0.0194(5) Uani 1 1 d D . . . .
C12 C 0.3150(2) -0.1496(5) 0.29486(16) 0.0236(6) Uani 1 1 d . . . . .
H12 H 0.236481 -0.139142 0.260891 0.028 Uiso 1 1 calc R U . . .
C13 C 0.4000(2) 0.0034(5) 0.28765(15) 0.0217(5) Uani 1 1 d . . . . .
H13 H 0.380008 0.118226 0.248551 0.026 Uiso 1 1 calc R U . . .
C26 C 0.4844(2) 0.5442(5) 0.18790(16) 0.0237(6) Uani 1 1 d . . . . .
H26 H 0.497459 0.654865 0.228338 0.028 Uiso 1 1 calc R U . . .
C29 C 0.4473(2) 0.2202(6) 0.07004(16) 0.0272(6) Uani 1 1 d . . . . .
H29 H 0.434075 0.109400 0.029629 0.033 Uiso 1 1 calc R U . . .
C27 C 0.4073(3) 0.5892(6) 0.11431(18) 0.0304(7) Uani 1 1 d . . . . .
H27 H 0.366519 0.730829 0.104559 0.036 Uiso 1 1 calc R U . . .
C19 C 0.9174(2) 0.8937(6) 0.27640(15) 0.0226(5) Uani 1 1 d . . . . .
H19 H 0.955182 1.015815 0.309063 0.027 Uiso 1 1 calc R U . . .
C30 C 0.5234(2) 0.1727(6) 0.14287(16) 0.0233(6) Uani 1 1 d . . . . .
H30 H 0.562897 0.029740 0.152959 0.028 Uiso 1 1 calc R U . . .
C4 C 0.8617(2) -0.0109(6) 0.50940(15) 0.0244(6) Uani 1 1 d . . . . .
H4 H 0.917481 0.105162 0.507859 0.029 Uiso 1 1 calc R U . . .
C28 C 0.3899(2) 0.4295(6) 0.05566(15) 0.0280(6) Uani 1 1 d . . . . .
H28 H 0.338544 0.462399 0.005237 0.034 Uiso 1 1 calc R U . . .
C11 C 0.3429(2) -0.3207(6) 0.35178(17) 0.0268(6) Uani 1 1 d . . . . .
H11 H 0.284604 -0.429761 0.355097 0.032 Uiso 1 1 calc R U . . .
C5 C 0.8913(2) -0.1796(6) 0.56525(15) 0.0280(6) Uani 1 1 d . . . . .
H5 H 0.968288 -0.182291 0.601498 0.034 Uiso 1 1 calc R U . . .
C10 C 0.4556(2) -0.3300(6) 0.40305(16) 0.0243(6) Uani 1 1 d . . . . .
H10 H 0.473359 -0.445231 0.442087 0.029 Uiso 1 1 calc R U . . .
C7 C 0.6959(2) -0.3461(6) 0.51582(16) 0.0268(6) Uani 1 1 d . . . . .
H7 H 0.640229 -0.460214 0.519495 0.032 Uiso 1 1 calc R U . . .
C23 C 1.1297(5) 1.3492(11) 0.1726(3) 0.0213(10) Uani 0.826(5) 1 d D . P A 1
H23 H 1.175590 1.482366 0.190141 0.026 Uiso 0.826(5) 1 calc DR U P A 1
C6 C 0.8082(3) -0.3464(6) 0.56844(17) 0.0308(7) Uani 1 1 d . . . . .
H6 H 0.828850 -0.461852 0.607281 0.037 Uiso 1 1 calc R U . . .
C24 C 1.1301(6) 1.2430(11) 0.1047(4) 0.0249(12) Uani 0.826(5) 1 d D . P A 1
H24 H 1.173097 1.296687 0.070268 0.030 Uiso 0.826(5) 1 calc DR U P A 1
C22A C 1.047(4) 0.982(7) 0.100(2) 0.026(6) Uani 0.174(5) 1 d D . P A 2
H22A H 1.029385 0.853364 0.066597 0.04(6) Uiso 0.174(5) 1 calc DR . P A 2
C23A C 1.119(4) 1.178(6) 0.097(2) 0.036(7) Uani 0.174(5) 1 d D . P A 2
H23A H 1.151479 1.198809 0.054555 0.04(6) Uiso 0.174(5) 1 calc DR . P A 2
C24A C 1.140(4) 1.331(7) 0.1551(19) 0.036(7) Uani 0.174(5) 1 d D . P A 2
H24A H 1.187137 1.464493 0.158633 0.05(7) Uiso 0.174(5) 1 calc DR . P A 2
S2A S 1.070(2) 1.245(4) 0.2213(12) 0.050(5) Uani 0.174(5) 1 d D . P A 2

loop_
_atom_site_aniso_label
_atom_site_aniso_U_11
_atom_site_aniso_U_22
_atom_site_aniso_U_33
_atom_site_aniso_U_23
_atom_site_aniso_U_13
_atom_site_aniso_U_12
S1 0.0277(3) 0.0255(3) 0.0171(3) -0.0042(3) 0.0028(2) -0.0050(3)
S2 0.0328(9) 0.0273(7) 0.0247(7) -0.0052(7) 0.0150(6) -0.0084(6)
C22 0.025(4) 0.024(4) 0.028(3) 0.010(3) 0.012(3) 0.005(3)
N2 0.0210(10) 0.0230(12) 0.0181(10) 0.0014(10) 0.0029(8) -0.0001(10)
N1 0.0167(10) 0.0197(11) 0.0183(10) 0.0015(9) 0.0009(8) 0.0006(9)
N4 0.0228(10) 0.0267(13) 0.0160(10) -0.0002(9) 0.0006(9) -0.0008(10)
N3 0.0218(10) 0.0230(13) 0.0204(11) -0.0021(9) 0.0016(9) -0.0006(9)
C15 0.0180(11) 0.0213(14) 0.0182(12) 0.0008(10) 0.0028(9) 0.0016(10)
C1 0.0195(11) 0.0195(13) 0.0192(11) -0.0011(11) 0.0029(9) 0.0004(11)
C25 0.0181(11) 0.0199(14) 0.0157(11) 0.0023(10) 0.0018(9) 0.0002(10)
C14 0.0193(11) 0.0191(12) 0.0197(12) -0.0011(11) 0.0060(9) -0.0008(11)
C16 0.0176(11) 0.0177(14) 0.0174(12) 0.0015(10) 0.0013(9) 0.0009(10)
C9 0.0227(12) 0.0215(13) 0.0194(12) -0.0028(11) 0.0079(10) -0.0013(11)
C17 0.0176(10) 0.0200(13) 0.0166(12) 0.0019(10) 0.0020(9) 0.0014(11)
C00F 0.0202(11) 0.0156(12) 0.0187(12) -0.0005(10) 0.0050(10) 0.0009(10)
C8 0.0225(12) 0.0231(14) 0.0182(12) 0.0003(11) 0.0068(10) 0.0024(11)
C21 0.0199(11) 0.0216(14) 0.0176(12) 0.0001(10) 0.0016(9) -0.0017(11)
C3 0.0214(12) 0.0234(13) 0.0178(11) -0.0014(11) 0.0071(10) -0.0002(11)
C20 0.0249(12) 0.0247(15) 0.0193(12) -0.0005(11) 0.0068(10) -0.0014(11)
C2 0.0198(11) 0.0204(13) 0.0180(12) -0.0012(10) 0.0050(10) -0.0007(11)
C18 0.0192(11) 0.0183(13) 0.0192(11) 0.0003(11) 0.0029(9) -0.0001(11)
C12 0.0171(11) 0.0267(15) 0.0254(13) -0.0048(11) 0.0033(10) -0.0016(11)
C13 0.0221(11) 0.0214(13) 0.0211(12) -0.0005(11) 0.0052(10) 0.0014(11)
C26 0.0271(13) 0.0187(14) 0.0227(13) 0.0007(11) 0.0026(11) 0.0002(11)
C29 0.0226(12) 0.0371(18) 0.0204(13) -0.0088(12) 0.0036(11) -0.0077(13)
C27 0.0296(14) 0.0235(15) 0.0318(15) 0.0105(13) -0.0016(12) 0.0012(12)
C19 0.0251(12) 0.0209(13) 0.0207(12) -0.0027(12) 0.0048(10) -0.0013(12)
C30 0.0203(11) 0.0215(13) 0.0262(13) -0.0024(11) 0.0034(10) 0.0009(11)
C4 0.0204(12) 0.0315(15) 0.0206(12) 0.0021(12) 0.0048(10) -0.0021(12)
C28 0.0238(12) 0.0353(17) 0.0200(12) 0.0091(13) -0.0019(10) -0.0071(13)
C11 0.0245(12) 0.0261(15) 0.0313(15) -0.0023(13) 0.0099(11) -0.0065(13)
C5 0.0234(12) 0.0403(18) 0.0183(12) 0.0057(12) 0.0027(10) 0.0035(13)
C10 0.0259(13) 0.0239(14) 0.0236(13) 0.0024(12) 0.0078(11) -0.0021(12)
C7 0.0256(13) 0.0282(15) 0.0258(14) 0.0058(12) 0.0057(11) -0.0012(13)
C23 0.026(2) 0.021(2) 0.014(2) 0.0002(17) 0.0011(16) -0.0020(16)
C6 0.0278(14) 0.0372(18) 0.0255(14) 0.0123(13) 0.0045(11) 0.0026(13)
C24 0.026(2) 0.026(3) 0.025(2) -0.006(2) 0.0100(17) -0.011(2)
C22A 0.010(11) 0.036(13) 0.030(12) 0.012(9) 0.000(9) -0.006(9)
C23A 0.048(11) 0.035(13) 0.028(12) -0.003(9) 0.015(8) -0.019(9)
C24A 0.048(11) 0.035(13) 0.028(12) -0.003(9) 0.015(8) -0.019(9)
S2A 0.030(5) 0.051(8) 0.067(8) 0.030(6) 0.012(4) 0.008(4)

loop_
_atom_type_symbol
_atom_type_description
_atom_type_scat_dispersion_real
_atom_type_scat_dispersion_imag
_atom_type_scat_source
C C 0.0181 0.0091 'International Tables Vol C Tables 4.2.6.8 and 6.1.1.4'
H H 0.0000 0.0000 'International Tables Vol C Tables 4.2.6.8 and 6.1.1.4'
N N 0.0311 0.0180 'International Tables Vol C Tables 4.2.6.8 and 6.1.1.4'
S S 0.3331 0.5567 'International Tables Vol C Tables 4.2.6.8 and 6.1.1.4'

loop_
_geom_angle_atom_site_label_1
_geom_angle_atom_site_label_2
_geom_angle_atom_site_label_3
_geom_angle
_geom_angle_site_symmetry_1
_geom_angle_site_symmetry_3
_geom_angle_publ_flag
N3 S1 N4 101.51(12) . . ?
C24 S2 C21 92.0(3) . . ?
C21 C22 H22 126.6 . . ?
C23 C22 H22 126.6 . . ?
C23 C22 C21 106.8(6) . . ?
C1 N2 C2 105.0(2) . . ?
C1 N1 C25 125.3(2) . . ?
C00F N1 C1 106.2(2) . . ?
C00F N1 C25 128.4(2) . . ?
C17 N4 S1 106.25(19) . . ?
C16 N3 S1 105.88(19) . . ?
C16 C15 C1 124.5(2) . . ?
C20 C15 C1 119.0(2) . . ?
C20 C15 C16 115.8(2) . . ?
N2 C1 N1 112.0(2) . . ?
N2 C1 C15 121.2(2) . . ?
N1 C1 C15 126.8(2) . . ?
C26 C25 N1 119.4(2) . . ?
C26 C25 C30 121.4(2) . . ?
C30 C25 N1 119.2(2) . . ?
C9 C14 C00F 115.9(2) . . ?
C13 C14 C9 119.6(2) . . ?
C13 C14 C00F 124.5(2) . . ?
N3 C16 C15 125.6(2) . . ?
N3 C16 C17 113.4(2) . . ?
C17 C16 C15 120.9(2) . . ?
C14 C9 C8 121.1(2) . . ?
C10 C9 C14 117.6(2) . . ?
C10 C9 C8 121.3(2) . . ?
N4 C17 C16 112.9(2) . . ?
N4 C17 C18 125.1(2) . . ?
C16 C17 C18 121.8(2) . . ?
N1 C00F C14 131.9(2) . . ?
C2 C00F N1 105.6(2) . . ?
C2 C00F C14 122.5(2) . . ?
C3 C8 C9 120.1(2) . . ?
C7 C8 C9 122.7(3) . . ?
C7 C8 C3 117.2(2) . . ?
C22 C21 S2 112.1(5) . . ?
C18 C21 S2 123.9(2) . . ?
C18 C21 C22 124.0(5) . . ?
C18 C21 C22A 120.9(12) . . ?
C18 C21 S2A 124.0(7) . . ?
S2A C21 C22A 114.1(12) . . ?
C8 C3 C2 117.5(2) . . ?
C4 C3 C8 121.1(3) . . ?
C4 C3 C2 121.2(3) . . ?
C15 C20 H20 118.4 . . ?
C15 C20 C19 123.3(2) . . ?
C19 C20 H20 118.4 . . ?
N2 C2 C00F 111.2(2) . . ?
N2 C2 C3 126.3(2) . . ?
C00F C2 C3 122.1(2) . . ?
C17 C18 C21 123.1(2) . . ?
C19 C18 C17 114.8(2) . . ?
C19 C18 C21 122.1(2) . . ?
C13 C12 H12 119.7 . . ?
C13 C12 C11 120.6(2) . . ?
C11 C12 H12 119.7 . . ?
C14 C13 H13 119.7 . . ?
C12 C13 C14 120.5(3) . . ?
C12 C13 H13 119.7 . . ?
C25 C26 H26 120.5 . . ?
C25 C26 C27 118.9(3) . . ?
C27 C26 H26 120.5 . . ?
C30 C29 H29 119.9 . . ?
C30 C29 C28 120.2(3) . . ?
C28 C29 H29 119.9 . . ?
C26 C27 H27 119.8 . . ?
C28 C27 C26 120.3(3) . . ?
C28 C27 H27 119.8 . . ?
C20 C19 H19 118.3 . . ?
C18 C19 C20 123.4(3) . . ?
C18 C19 H19 118.3 . . ?
C25 C30 H30 120.5 . . ?
C29 C30 C25 119.0(3) . . ?
C29 C30 H30 120.5 . . ?
C3 C4 H4 120.0 . . ?
C5 C4 C3 120.0(3) . . ?
C5 C4 H4 120.0 . . ?
C29 C28 H28 119.9 . . ?
C27 C28 C29 120.1(2) . . ?
C27 C28 H28 119.9 . . ?
C12 C11 H11 120.2 . . ?
C10 C11 C12 119.6(3) . . ?
C10 C11 H11 120.2 . . ?
C4 C5 H5 120.1 . . ?
C4 C5 C6 119.8(2) . . ?
C6 C5 H5 120.1 . . ?
C9 C10 H10 119.0 . . ?
C11 C10 C9 122.0(3) . . ?
C11 C10 H10 119.0 . . ?
C8 C7 H7 119.5 . . ?
C6 C7 C8 120.9(3) . . ?
C6 C7 H7 119.5 . . ?
C22 C23 H23 121.7 . . ?
C24 C23 C22 116.5(6) . . ?
C24 C23 H23 121.7 . . ?
C5 C6 H6 119.5 . . ?
C7 C6 C5 120.9(3) . . ?
C7 C6 H6 119.5 . . ?
S2 C24 H24 123.8 . . ?
C23 C24 S2 112.3(5) . . ?
C23 C24 H24 123.8 . . ?
C21 C22A H22A 129.6 . . ?
C23A C22A C21 100.8(18) . . ?
C23A C22A H22A 129.6 . . ?
C22A C23A H23A 120.3 . . ?
C24A C23A C22A 119(2) . . ?
C24A C23A H23A 120.3 . . ?
C23A C24A H24A 125.8 . . ?
C23A C24A S2A 108(2) . . ?
S2A C24A H24A 125.8 . . ?
C21 S2A C24A 96.3(13) . . ?

loop_
_geom_bond_atom_site_label_1
_geom_bond_atom_site_label_2
_geom_bond_distance
_geom_bond_site_symmetry_2
_geom_bond_publ_flag
S1 N4 1.610(3) . ?
S1 N3 1.609(2) . ?
S2 C21 1.722(3) . ?
S2 C24 1.712(6) . ?
C22 H22 0.9500 . ?
C22 C21 1.489(8) . ?
C22 C23 1.422(12) . ?
N2 C1 1.321(3) . ?
N2 C2 1.373(4) . ?
N1 C1 1.388(3) . ?
N1 C25 1.443(3) . ?
N1 C00F 1.381(3) . ?
N4 C17 1.348(3) . ?
N3 C16 1.352(3) . ?
C15 C1 1.463(4) . ?
C15 C16 1.435(4) . ?
C15 C20 1.369(4) . ?
C25 C26 1.375(4) . ?
C25 C30 1.388(4) . ?
C14 C9 1.429(4) . ?
C14 C00F 1.444(4) . ?
C14 C13 1.412(3) . ?
C16 C17 1.430(4) . ?
C9 C8 1.471(3) . ?
C9 C10 1.409(4) . ?
C17 C18 1.437(4) . ?
C00F C2 1.379(3) . ?
C8 C3 1.417(4) . ?
C8 C7 1.410(4) . ?
C21 C18 1.458(4) . ?
C21 C22A 1.556(17) . ?
C21 S2A 1.546(13) . ?
C3 C2 1.433(4) . ?
C3 C4 1.404(4) . ?
C20 H20 0.9500 . ?
C20 C19 1.412(4) . ?
C18 C19 1.382(4) . ?
C12 H12 0.9500 . ?
C12 C13 1.374(4) . ?
C12 C11 1.398(4) . ?
C13 H13 0.9500 . ?
C26 H26 0.9500 . ?
C26 C27 1.392(4) . ?
C29 H29 0.9500 . ?
C29 C30 1.381(4) . ?
C29 C28 1.388(5) . ?
C27 H27 0.9500 . ?
C27 C28 1.375(5) . ?
C19 H19 0.9500 . ?
C30 H30 0.9500 . ?
C4 H4 0.9500 . ?
C4 C5 1.377(4) . ?
C28 H28 0.9500 . ?
C11 H11 0.9500 . ?
C11 C10 1.379(4) . ?
C5 H5 0.9500 . ?
C5 C6 1.393(4) . ?
C10 H10 0.9500 . ?
C7 H7 0.9500 . ?
C7 C6 1.384(4) . ?
C23 H23 0.9500 . ?
C23 C24 1.362(5) . ?
C6 H6 0.9500 . ?
C24 H24 0.9500 . ?
C22A H22A 0.9500 . ?
C22A C23A 1.44(3) . ?
C23A H23A 0.9500 . ?
C23A C24A 1.33(2) . ?
C24A H24A 0.9500 . ?
C24A S2A 1.70(2) . ?

loop_
_geom_torsion_atom_site_label_1
_geom_torsion_atom_site_label_2
_geom_torsion_atom_site_label_3
_geom_torsion_atom_site_label_4
_geom_torsion
_geom_torsion_site_symmetry_1
_geom_torsion_site_symmetry_2
_geom_torsion_site_symmetry_3
_geom_torsion_site_symmetry_4
_geom_torsion_publ_flag
S1 N4 C17 C16 -1.2(3) . . . . ?
S1 N4 C17 C18 174.7(2) . . . . ?
S1 N3 C16 C15 -176.1(2) . . . . ?
S1 N3 C16 C17 -0.2(3) . . . . ?
S2 C21 C18 C17 -8.2(4) . . . . ?
S2 C21 C18 C19 169.4(3) . . . . ?
C22 C21 C18 C17 171.2(9) . . . . ?
C22 C21 C18 C19 -11.3(10) . . . . ?
C22 C23 C24 S2 -2.2(11) . . . . ?
N1 C25 C26 C27 178.0(3) . . . . ?
N1 C25 C30 C29 -177.7(2) . . . . ?
N1 C00F C2 N2 1.3(3) . . . . ?
N1 C00F C2 C3 -172.0(2) . . . . ?
N4 S1 N3 C16 -0.5(2) . . . . ?
N4 C17 C18 C21 1.0(4) . . . . ?
N4 C17 C18 C19 -176.7(3) . . . . ?
N3 S1 N4 C17 1.0(2) . . . . ?
N3 C16 C17 N4 1.0(3) . . . . ?
N3 C16 C17 C18 -175.1(2) . . . . ?
C15 C16 C17 N4 177.1(2) . . . . ?
C15 C16 C17 C18 1.0(4) . . . . ?
C15 C20 C19 C18 -1.2(4) . . . . ?
C1 N2 C2 C00F -1.1(3) . . . . ?
C1 N2 C2 C3 171.9(3) . . . . ?
C1 N1 C25 C26 -73.1(4) . . . . ?
C1 N1 C25 C30 105.1(3) . . . . ?
C1 N1 C00F C14 179.6(3) . . . . ?
C1 N1 C00F C2 -1.0(3) . . . . ?
C1 C15 C16 N3 4.4(4) . . . . ?
C1 C15 C16 C17 -171.3(2) . . . . ?
C1 C15 C20 C19 171.9(3) . . . . ?
C25 N1 C1 N2 -175.7(2) . . . . ?
C25 N1 C1 C15 3.7(4) . . . . ?
C25 N1 C00F C14 -4.6(5) . . . . ?
C25 N1 C00F C2 174.9(3) . . . . ?
C25 C26 C27 C28 -0.8(5) . . . . ?
C14 C9 C8 C3 3.5(4) . . . . ?
C14 C9 C8 C7 -176.8(3) . . . . ?
C14 C9 C10 C11 -2.5(4) . . . . ?
C14 C00F C2 N2 -179.2(2) . . . . ?
C14 C00F C2 C3 7.5(4) . . . . ?
C16 C15 C1 N2 124.8(3) . . . . ?
C16 C15 C1 N1 -54.5(4) . . . . ?
C16 C15 C20 C19 1.0(4) . . . . ?
C16 C17 C18 C21 176.6(2) . . . . ?
C16 C17 C18 C19 -1.1(4) . . . . ?
C9 C14 C00F N1 169.4(3) . . . . ?
C9 C14 C00F C2 -10.0(4) . . . . ?
C9 C14 C13 C12 -3.3(4) . . . . ?
C9 C8 C3 C2 -6.3(4) . . . . ?
C9 C8 C3 C4 179.5(3) . . . . ?
C9 C8 C7 C6 179.4(3) . . . . ?
C17 C18 C19 C20 1.1(4) . . . . ?
C00F N1 C1 N2 0.3(3) . . . . ?
C00F N1 C1 C15 179.7(3) . . . . ?
C00F N1 C25 C26 111.8(3) . . . . ?
C00F N1 C25 C30 -70.0(4) . . . . ?
C00F C14 C9 C8 4.5(4) . . . . ?
C00F C14 C9 C10 -176.1(2) . . . . ?
C00F C14 C13 C12 177.5(3) . . . . ?
C8 C9 C10 C11 176.9(3) . . . . ?
C8 C3 C2 N2 -171.2(2) . . . . ?
C8 C3 C2 C00F 1.0(4) . . . . ?
C8 C3 C4 C5 1.4(4) . . . . ?
C8 C7 C6 C5 0.9(5) . . . . ?
C21 S2 C24 C23 -0.3(5) . . . . ?
C21 C22 C23 C24 3.9(15) . . . . ?
C21 C18 C19 C20 -176.6(3) . . . . ?
C21 C22A C23A C24A 6(6) . . . . ?
C3 C8 C7 C6 -1.0(4) . . . . ?
C3 C4 C5 C6 -1.5(4) . . . . ?
C20 C15 C1 N2 -45.3(4) . . . . ?
C20 C15 C1 N1 135.4(3) . . . . ?
C20 C15 C16 N3 174.7(2) . . . . ?
C20 C15 C16 C17 -1.0(4) . . . . ?
C2 N2 C1 N1 0.4(3) . . . . ?
C2 N2 C1 C15 -179.0(2) . . . . ?
C2 C3 C4 C5 -172.5(3) . . . . ?
C18 C21 C22A C23A -178(2) . . . . ?
C18 C21 S2A C24A 177.4(17) . . . . ?
C12 C11 C10 C9 -1.1(5) . . . . ?
C13 C14 C9 C8 -174.8(2) . . . . ?
C13 C14 C9 C10 4.7(4) . . . . ?
C13 C14 C00F N1 -11.4(5) . . . . ?
C13 C14 C00F C2 169.2(3) . . . . ?
C13 C12 C11 C10 2.6(4) . . . . ?
C26 C25 C30 C29 0.5(4) . . . . ?
C26 C27 C28 C29 1.4(5) . . . . ?
C30 C25 C26 C27 -0.1(4) . . . . ?
C30 C29 C28 C27 -1.0(4) . . . . ?
C4 C3 C2 N2 3.0(4) . . . . ?
C4 C3 C2 C00F 175.2(3) . . . . ?
C4 C5 C6 C7 0.4(5) . . . . ?
C28 C29 C30 C25 0.0(4) . . . . ?
C11 C12 C13 C14 -0.4(4) . . . . ?
C10 C9 C8 C3 -175.9(3) . . . . ?
C10 C9 C8 C7 3.8(4) . . . . ?
C7 C8 C3 C2 174.0(3) . . . . ?
C7 C8 C3 C4 -0.2(4) . . . . ?
C23 C22 C21 S2 -3.9(14) . . . . ?
C23 C22 C21 C18 176.7(6) . . . . ?
C24 S2 C21 C22 2.5(9) . . . . ?
C24 S2 C21 C18 -178.1(3) . . . . ?
C22A C21 C18 C17 -14(3) . . . . ?
C22A C21 C18 C19 163(3) . . . . ?
C22A C21 S2A C24A 9(3) . . . . ?
C22A C23A C24A S2A 0(6) . . . . ?
C23A C24A S2A C21 -5(4) . . . . ?
S2A C21 C18 C17 177.8(13) . . . . ?
S2A C21 C18 C19 -4.7(14) . . . . ?
S2A C21 C22A C23A -9(4) . . . . ?
